data_7118267
loop_
_publ_author_name
'Borger, Jaap E.'
'Bakker, Martijn S.'
'Ehlers, Andreas W.'
'Lutz, Martin'
'Chris Slootweg, J.'
'Lammertsma, Koop'

_publ_section_title
;
 Functionalization of P4 in the coordination sphere of coinage metal
 cations.
;
_journal_issue 16
_journal_name_full 'Chemical communications (Cambridge, England)'
_journal_page_first 3284
_journal_page_last 3287
_journal_paper_doi 10.1039/c5cc10037b
_journal_volume 52
_journal_year 2016
_chemical_formula_moiety 'C27 H36 Au N2 P4, C16 Al F36 O4, 0.5(C H2 Cl2)'
_chemical_formula_sum 'C43.5 H37 Al Au Cl F36 N2 O4 P4'
_chemical_formula_weight 1719.03
_space_group_crystal_system monoclinic
_space_group_IT_number 14
_space_group_name_Hall '-P 2yn'
_space_group_name_H-M_alt 'P 1 21/n 1'
_symmetry_space_group_name_Hall '-P 2yn'
_symmetry_space_group_name_H-M 'P 1 21/n 1'
_atom_sites_solution_hydrogens difmap
_atom_sites_solution_primary heavy
_atom_sites_solution_secondary difmap
_audit_creation_method SHELXL-2014/7
_audit_update_record
;
2015-12-03 deposited with the CCDC.
2016-01-04 downloaded from the CCDC.
;
_cell_angle_alpha 90
_cell_angle_beta 90.909(1)
_cell_angle_gamma 90
_cell_formula_units_Z 4
_cell_length_a 10.7137(3)
_cell_length_b 38.3822(15)
_cell_length_c 14.7478(4)
_cell_measurement_reflns_used 55246
_cell_measurement_temperature 150(2)
_cell_measurement_theta_max 27.56
_cell_measurement_theta_min 1.59
_cell_volume 6063.8(3)
_computing_cell_refinement Peakref
_computing_data_collection Apex2
_computing_data_reduction 'Eval15, TWINABS-2012/1'
_computing_structure_refinement 'SHELXL-2014/7 (Sheldrick, 2014)'
_computing_structure_solution SHELXT
_diffrn_ambient_temperature 150(2)
_diffrn_measured_fraction_theta_full 0.999
_diffrn_measured_fraction_theta_max 0.974
_diffrn_measurement_device_type 'Bruker Kappa ApexII'
_diffrn_measurement_method '\f and \w scans'
_diffrn_radiation_type MoK\a
_diffrn_radiation_wavelength 0.71073
_diffrn_reflns_av_R_equivalents 0.0421
_diffrn_reflns_av_unetI/netI 0.0288
_diffrn_reflns_laue_measured_fraction_full 0.999
_diffrn_reflns_laue_measured_fraction_max 0.974
_diffrn_reflns_limit_h_max 10
_diffrn_reflns_limit_h_min -13
_diffrn_reflns_limit_k_max 49
_diffrn_reflns_limit_k_min -49
_diffrn_reflns_limit_l_max 17
_diffrn_reflns_limit_l_min -19
_diffrn_reflns_number 134937
_diffrn_reflns_point_group_measured_fraction_full 0.999
_diffrn_reflns_point_group_measured_fraction_max 0.974
_diffrn_reflns_theta_full 25.242
_diffrn_reflns_theta_max 27.809
_diffrn_reflns_theta_min 1.742
_diffrn_source 'sealed tube'
_exptl_absorpt_coefficient_mu 2.744
_exptl_absorpt_correction_T_max 0.4305
_exptl_absorpt_correction_T_min 0.2642
_exptl_absorpt_correction_type multi-scan
_exptl_absorpt_process_details TWINABS-2012/1
_exptl_crystal_colour colourless
_exptl_crystal_density_diffrn 1.883
_exptl_crystal_description plate
_exptl_crystal_F_000 3348
_exptl_crystal_size_max 0.64
_exptl_crystal_size_mid 0.26
_exptl_crystal_size_min 0.09
_refine_diff_density_max 1.933
_refine_diff_density_min -1.183
_refine_diff_density_rms 0.123
_refine_ls_extinction_method none
_refine_ls_goodness_of_fit_ref 1.184
_refine_ls_hydrogen_treatment constr
_refine_ls_matrix_type full
_refine_ls_number_parameters 1049
_refine_ls_number_reflns 14091
_refine_ls_number_restraints 4893
_refine_ls_restrained_S_all 1.404
_refine_ls_R_factor_all 0.0540
_refine_ls_R_factor_gt 0.0485
_refine_ls_shift/su_max 0.001
_refine_ls_shift/su_mean 0.000
_refine_ls_structure_factor_coef Fsqd
_refine_ls_weighting_details 'w=1/[\s^2^(Fo^2^)+(0.0315P)^2^+33.1871P] where P=(Fo^2^+2Fc^2^)/3'
_refine_ls_weighting_scheme calc
_refine_ls_wR_factor_gt 0.1210
_refine_ls_wR_factor_ref 0.1230
_reflns_Friedel_coverage 0.000
_reflns_number_gt 12651
_reflns_number_total 14091
_reflns_threshold_expression 'I > 2\s(I)'
_cod_data_source_file c5cc10037b2.cif
_cod_data_source_block l0751a
_cod_depositor_comments 'Adding full bibliography for 7118267--7118268.cif.'
_cod_original_formula_sum 'C43.50 H37 Al Au Cl F36 N2 O4 P4'
_cod_database_code 7118267
_shelx_shelxl_version_number 2014/7
_shelx_space_group_comment
;
The symmetry employed for this shelxl refinement is uniquely defined
by the following loop, which should always be used as a source of
symmetry information in preference to the above space-group names.
They are only intended as comments.
;

loop_
_space_group_symop_operation_xyz
'x, y, z'
'-x+1/2, y+1/2, -z+1/2'
'-x, -y, -z'
'x-1/2, -y-1/2, z-1/2'

loop_
_atom_site_label
_atom_site_type_symbol
_atom_site_fract_x
_atom_site_fract_y
_atom_site_fract_z
_atom_site_U_iso_or_equiv
_atom_site_adp_type
_atom_site_occupancy
_atom_site_site_symmetry_order
_atom_site_calc_flag
_atom_site_refinement_flags_posn
_atom_site_refinement_flags_adp
_atom_site_refinement_flags_occupancy
_atom_site_disorder_assembly
_atom_site_disorder_group
Au1 Au 0.49977(2) 0.06755(2) 0.58448(2) 0.02807(7) Uani 1 1 d . . . . .
P1 P 0.40053(18) 0.04051(7) 0.45515(13) 0.0582(6) Uani 1 1 d . . . . .
P2 P 0.6005(2) 0.06361(8) 0.43847(14) 0.0781(8) Uani 1 1 d . . . . .
P3 P 0.4530(4) 0.07188(8) 0.33972(15) 0.1061(13) Uani 1 1 d . . . . .
P4 P 0.5316(2) 0.02082(6) 0.35747(12) 0.0581(5) Uani 1 1 d . . . . .
N1 N 0.5163(4) 0.08210(11) 0.7931(3) 0.0208(8) Uani 1 1 d . . . . .
N2 N 0.5112(4) 0.12808(11) 0.7093(3) 0.0212(8) Uani 1 1 d . . . . .
C1 C 0.5097(4) 0.09328(13) 0.7052(3) 0.0216(9) Uani 1 1 d . . . . .
C2 C 0.5223(5) 0.11078(13) 0.8504(3) 0.0237(10) Uani 1 1 d . . . . .
H2 H 0.5283 0.1102 0.9147 0.028 Uiso 1 1 calc R U . . .
C3 C 0.5181(5) 0.13949(13) 0.7986(3) 0.0239(10) Uani 1 1 d . . . . .
H3 H 0.5195 0.1630 0.8189 0.029 Uiso 1 1 calc R U . . .
C4 C 0.5162(5) 0.04623(13) 0.8219(3) 0.0224(9) Uani 1 1 d . . . . .
C5 C 0.4030(5) 0.03172(13) 0.8511(3) 0.0267(10) Uani 1 1 d . . . . .
C6 C 0.4057(6) -0.00272(14) 0.8788(4) 0.0339(12) Uani 1 1 d . . . . .
H6 H 0.3305 -0.0135 0.8976 0.041 Uiso 1 1 calc R U . . .
C7 C 0.5148(6) -0.02187(14) 0.8799(4) 0.0352(12) Uani 1 1 d . . . . .
H7 H 0.5147 -0.0453 0.9009 0.042 Uiso 1 1 calc R U . . .
C8 C 0.6250(6) -0.00678(15) 0.8501(4) 0.0343(12) Uani 1 1 d . . . . .
H8 H 0.6992 -0.0204 0.8492 0.041 Uiso 1 1 calc R U . . .
C9 C 0.6289(5) 0.02758(14) 0.8216(3) 0.0280(10) Uani 1 1 d . . . . .
C10 C 0.2826(5) 0.05273(15) 0.8496(4) 0.0300(11) Uani 1 1 d . . . . .
H10 H 0.3053 0.0779 0.8552 0.036 Uiso 1 1 calc R U . . .
C11 C 0.1977(6) 0.04349(17) 0.9290(4) 0.0392(13) Uani 1 1 d . . . . .
H11A H 0.1637 0.0200 0.9201 0.059 Uiso 1 1 calc R U . . .
H11B H 0.1290 0.0603 0.9317 0.059 Uiso 1 1 calc R U . . .
H11C H 0.2462 0.0443 0.9859 0.059 Uiso 1 1 calc R U . . .
C12 C 0.2134(6) 0.04779(18) 0.7591(4) 0.0422(14) Uani 1 1 d . . . . .
H12A H 0.2676 0.0548 0.7095 0.063 Uiso 1 1 calc R U . . .
H12B H 0.1378 0.0622 0.7581 0.063 Uiso 1 1 calc R U . . .
H12C H 0.1904 0.0232 0.7518 0.063 Uiso 1 1 calc R U . . .
C13 C 0.7513(5) 0.04417(16) 0.7917(4) 0.0361(13) Uani 1 1 d . . . . .
H13 H 0.7355 0.0695 0.7805 0.043 Uiso 1 1 calc R U . . .
C14 C 0.8513(6) 0.0411(2) 0.8665(5) 0.0547(18) Uani 1 1 d . . . . .
H14A H 0.8165 0.0485 0.9244 0.082 Uiso 1 1 calc R U . . .
H14B H 0.9226 0.0559 0.8517 0.082 Uiso 1 1 calc R U . . .
H14C H 0.8790 0.0168 0.8712 0.082 Uiso 1 1 calc R U . . .
C15 C 0.7965(6) 0.02807(19) 0.7038(5) 0.0482(16) Uani 1 1 d . . . . .
H15A H 0.8146 0.0033 0.7135 0.072 Uiso 1 1 calc R U . . .
H15B H 0.8724 0.0400 0.6845 0.072 Uiso 1 1 calc R U . . .
H15C H 0.7315 0.0305 0.6567 0.072 Uiso 1 1 calc R U . . .
C16 C 0.5058(5) 0.15003(12) 0.6286(3) 0.0219(9) Uani 1 1 d . . . . .
C17 C 0.6160(5) 0.16342(14) 0.5945(3) 0.0266(10) Uani 1 1 d . . . . .
C18 C 0.6071(6) 0.18285(17) 0.5147(4) 0.0396(14) Uani 1 1 d . . . . .
H18 H 0.6805 0.1924 0.4895 0.048 Uiso 1 1 calc R U . . .
C19 C 0.4931(6) 0.18837(17) 0.4719(4) 0.0410(14) Uani 1 1 d . . . . .
H19 H 0.4891 0.2019 0.4179 0.049 Uiso 1 1 calc R U . . .
C20 C 0.3850(6) 0.17445(16) 0.5068(4) 0.0365(13) Uani 1 1 d . . . . .
H20 H 0.3074 0.1782 0.4763 0.044 Uiso 1 1 calc R U . . .
C21 C 0.3891(5) 0.15474(14) 0.5871(4) 0.0283(11) Uani 1 1 d . . . . .
C22 C 0.7419(5) 0.15718(16) 0.6407(4) 0.0335(12) Uani 1 1 d . . . . .
H22 H 0.7265 0.1514 0.7057 0.040 Uiso 1 1 calc R U . . .
C23 C 0.8075(6) 0.1262(2) 0.5981(6) 0.0543(18) Uani 1 1 d . . . . .
H23A H 0.7562 0.1052 0.6051 0.081 Uiso 1 1 calc R U . . .
H23B H 0.8887 0.1227 0.6282 0.081 Uiso 1 1 calc R U . . .
H23C H 0.8198 0.1307 0.5334 0.081 Uiso 1 1 calc R U . . .
C24 C 0.8268(6) 0.18922(19) 0.6384(4) 0.0433(15) Uani 1 1 d . . . . .
H24A H 0.8550 0.1931 0.5763 0.065 Uiso 1 1 calc R U . . .
H24B H 0.8994 0.1854 0.6785 0.065 Uiso 1 1 calc R U . . .
H24C H 0.7805 0.2097 0.6590 0.065 Uiso 1 1 calc R U . . .
C25 C 0.2681(5) 0.14094(17) 0.6269(4) 0.0366(13) Uani 1 1 d . . . . .
H25 H 0.2907 0.1235 0.6748 0.044 Uiso 1 1 calc R U . . .
C26 C 0.1968(7) 0.1705(2) 0.6718(6) 0.065(2) Uani 1 1 d . . . . .
H26A H 0.2483 0.1806 0.7206 0.097 Uiso 1 1 calc R U . . .
H26B H 0.1193 0.1614 0.6971 0.097 Uiso 1 1 calc R U . . .
H26C H 0.1769 0.1885 0.6267 0.097 Uiso 1 1 calc R U . . .
C27 C 0.1850(6) 0.1229(2) 0.5572(6) 0.060(2) Uani 1 1 d . . . . .
H27A H 0.1559 0.1399 0.5120 0.090 Uiso 1 1 calc R U . . .
H27B H 0.1130 0.1126 0.5874 0.090 Uiso 1 1 calc R U . . .
H27C H 0.2324 0.1045 0.5271 0.090 Uiso 1 1 calc R U . . .
Al1 Al 0.02962(13) 0.16372(4) 0.14212(9) 0.0210(3) Uani 1 1 d D . . . .
F1 F 0.5016(3) 0.19173(13) 0.1055(3) 0.0655(13) Uani 1 1 d D . . . .
F2 F 0.3874(4) 0.18109(12) -0.0130(2) 0.0570(11) Uani 1 1 d D . . . .
F3 F 0.3345(4) 0.22130(10) 0.0803(3) 0.0584(11) Uani 1 1 d D . . . .
F4 F 0.2536(4) 0.15085(12) 0.2819(2) 0.0568(11) Uani 1 1 d D . . . .
F5 F 0.3414(4) 0.19991(11) 0.2561(3) 0.0614(11) Uani 1 1 d D . . . .
F6 F 0.4503(4) 0.15273(13) 0.2535(3) 0.0630(12) Uani 1 1 d D . . . .
F7 F 0.2996(4) 0.10157(10) 0.1553(3) 0.0562(10) Uani 1 1 d D . . . .
F8 F 0.2861(4) 0.11897(11) 0.0167(3) 0.0549(10) Uani 1 1 d D . . . .
F9 F 0.4625(3) 0.12091(12) 0.0882(3) 0.0609(12) Uani 1 1 d D . . . .
F10 F 0.0073(4) 0.21204(12) -0.1661(2) 0.0563(11) Uani 1 1 d D . . . .
F11 F 0.0721(4) 0.22584(10) -0.0322(3) 0.0548(10) Uani 1 1 d D . . . .
F12 F 0.1357(3) 0.17884(12) -0.0932(3) 0.0552(11) Uani 1 1 d D . . . .
F13 F -0.2372(4) 0.19578(12) -0.1466(2) 0.0554(11) Uani 1 1 d D . . . .
F14 F -0.1821(4) 0.23314(10) -0.0433(3) 0.0644(12) Uani 1 1 d D . . . .
F15 F -0.2878(3) 0.18760(14) -0.0086(3) 0.0660(13) Uani 1 1 d D . . . .
F16 F 0.0044(4) 0.12152(10) -0.0489(3) 0.0526(10) Uani 1 1 d D . . . .
F17 F -0.0673(4) 0.14250(11) -0.1738(2) 0.0535(10) Uani 1 1 d D . . . .
F18 F -0.1918(4) 0.12753(12) -0.0682(3) 0.0640(12) Uani 1 1 d D . . . .
F19A F -0.2321(14) 0.2469(4) 0.3214(13) 0.076(6) Uani 0.39(2) 1 d D U P A 1
F20A F -0.2541(12) 0.1919(3) 0.2920(18) 0.102(7) Uani 0.39(2) 1 d D U P A 1
F21A F -0.2303(15) 0.2297(7) 0.1845(7) 0.117(9) Uani 0.39(2) 1 d D U P A 1
F19B F -0.2382(11) 0.25186(19) 0.2866(9) 0.076(4) Uani 0.61(2) 1 d D U P A 2
F20B F -0.2397(10) 0.1991(3) 0.3350(7) 0.082(4) Uani 0.61(2) 1 d D U P A 2
F21B F -0.2466(6) 0.2068(3) 0.1939(5) 0.068(3) Uani 0.61(2) 1 d D U P A 2
F22A F -0.0356(15) 0.2794(2) 0.2489(11) 0.054(4) Uani 0.44(2) 1 d D U P B 3
F23A F -0.011(2) 0.2475(4) 0.1302(4) 0.116(7) Uani 0.44(2) 1 d D U P B 3
F24A F 0.1271(7) 0.2489(4) 0.2374(15) 0.108(7) Uani 0.44(2) 1 d D U P B 3
F22B F 0.0064(13) 0.2788(2) 0.2613(8) 0.055(3) Uani 0.56(2) 1 d D U P B 4
F23B F -0.0774(9) 0.2544(2) 0.1450(5) 0.059(3) Uani 0.56(2) 1 d D U P B 4
F24B F 0.1096(8) 0.2423(2) 0.1797(9) 0.067(4) Uani 0.56(2) 1 d D U P B 4
F25A F -0.0570(13) 0.2440(3) 0.4187(5) 0.080(4) Uani 0.69(2) 1 d D U P C 5
F26A F -0.0172(14) 0.18906(17) 0.4131(5) 0.081(4) Uani 0.69(2) 1 d D U P C 5
F27A F 0.1193(6) 0.2262(4) 0.3691(6) 0.093(4) Uani 0.69(2) 1 d D U P C 5
F25B F 0.000(2) 0.2500(3) 0.4088(11) 0.059(6) Uani 0.31(2) 1 d D U P C 6
F26B F -0.0857(19) 0.1997(6) 0.4192(8) 0.077(7) Uani 0.31(2) 1 d D U P C 6
F27B F 0.1046(13) 0.2028(6) 0.3857(9) 0.064(6) Uani 0.31(2) 1 d D U P C 6
O1 O 0.1835(3) 0.16938(10) 0.1136(3) 0.0304(8) Uani 1 1 d D . . . .
O2 O -0.0598(3) 0.17647(11) 0.0501(2) 0.0329(8) Uani 1 1 d D . . . .
O3 O -0.0151(4) 0.18710(9) 0.2355(2) 0.0288(8) Uani 1 1 d D . . . .
O4 O 0.0073(4) 0.12031(8) 0.1679(3) 0.0325(8) Uani 1 1 d D . . . .
C28 C 0.3068(4) 0.16290(11) 0.1292(3) 0.0303(11) Uani 1 1 d D . . . .
C29 C 0.3842(4) 0.18980(13) 0.0749(3) 0.0431(14) Uani 1 1 d D . . . .
C30 C 0.3396(5) 0.16656(14) 0.2313(3) 0.0460(15) Uani 1 1 d D . . . .
C31 C 0.3397(4) 0.12576(13) 0.0974(3) 0.0426(14) Uani 1 1 d D . . . .
C32 C -0.0743(4) 0.17929(11) -0.0415(3) 0.0284(11) Uani 1 1 d D . . . .
C33 C 0.0356(4) 0.19931(13) -0.0842(3) 0.0414(14) Uani 1 1 d D . . . .
C34 C -0.1978(4) 0.19934(14) -0.0611(3) 0.0448(15) Uani 1 1 d D . . . .
C35 C -0.0824(5) 0.14252(13) -0.0841(3) 0.0424(14) Uani 1 1 d D . . . .
C36 C -0.0512(4) 0.21785(11) 0.2711(3) 0.0345(12) Uani 1 1 d D . . . .
C37 C -0.1958(5) 0.22031(14) 0.2691(4) 0.063(2) Uani 1 1 d D . . . .
C38 C 0.0022(5) 0.24882(12) 0.2180(4) 0.059(2) Uani 1 1 d D . . . .
C39 C -0.0039(5) 0.21882(13) 0.3710(3) 0.058(2) Uani 1 1 d D . . . .
C40 C -0.0633(4) 0.09603(11) 0.2103(3) 0.0416(14) Uani 1 1 d D . . . .
F28A F -0.1050(9) 0.07497(18) 0.3594(4) 0.073(3) Uani 0.780(8) 1 d D U P D 7
F29A F 0.0393(7) 0.1130(3) 0.3457(6) 0.072(3) Uani 0.780(8) 1 d D U P D 7
F30A F -0.1547(6) 0.12810(14) 0.3313(4) 0.0617(18) Uani 0.780(8) 1 d D U P D 7
F31A F -0.0803(10) 0.03365(13) 0.2127(6) 0.095(5) Uani 0.780(8) 1 d D U P D 7
F32A F 0.0242(10) 0.05656(19) 0.1055(5) 0.097(4) Uani 0.780(8) 1 d D U P D 7
F33A F 0.0970(7) 0.05673(18) 0.2438(6) 0.107(3) Uani 0.780(8) 1 d D U P D 7
F34A F -0.2405(6) 0.12907(17) 0.1612(6) 0.070(2) Uani 0.780(8) 1 d D U P D 7
F35A F -0.2786(7) 0.0788(2) 0.2214(7) 0.084(5) Uani 0.780(8) 1 d D U P D 7
F36A F -0.2072(7) 0.0821(2) 0.0874(4) 0.087(3) Uani 0.780(8) 1 d D U P D 7
C41A C -0.0723(6) 0.10349(16) 0.3131(4) 0.048(2) Uani 0.780(8) 1 d D U P D 7
C42A C -0.0054(7) 0.06007(15) 0.1924(5) 0.063(3) Uani 0.780(8) 1 d D U P D 7
C43A C -0.1988(6) 0.09657(18) 0.1695(4) 0.057(3) Uani 0.780(8) 1 d D U P D 7
F28B F 0.1002(16) 0.0757(6) 0.3113(14) 0.086(8) Uani 0.220(8) 1 d D U P D 8
F29B F 0.006(3) 0.1223(5) 0.3494(14) 0.044(6) Uani 0.220(8) 1 d D U P D 8
F30B F -0.088(2) 0.0729(8) 0.3590(14) 0.14(3) Uani 0.220(8) 1 d D U P D 8
F31B F -0.066(3) 0.0337(4) 0.2135(17) 0.13(3) Uani 0.220(8) 1 d D U P D 8
F32B F -0.105(2) 0.0588(5) 0.0856(11) 0.083(8) Uani 0.220(8) 1 d D U P D 8
F33B F 0.0828(13) 0.0576(5) 0.1407(14) 0.050(6) Uani 0.220(8) 1 d D U P D 8
F34B F -0.2277(19) 0.1285(6) 0.2725(16) 0.096(9) Uani 0.220(8) 1 d D U P D 8
F35B F -0.2430(19) 0.1156(8) 0.1308(13) 0.078(10) Uani 0.220(8) 1 d D U P D 8
F36B F -0.2710(18) 0.0762(6) 0.232(2) 0.10(2) Uani 0.220(8) 1 d D U P D 8
C41B C -0.0105(13) 0.0917(4) 0.3087(6) 0.055(9) Uani 0.220(8) 1 d D U P D 8
C42B C -0.0375(13) 0.0608(2) 0.1617(8) 0.033(7) Uani 0.220(8) 1 d D U P D 8
C43B C -0.2030(7) 0.1041(4) 0.2112(11) 0.067(12) Uani 0.220(8) 1 d D U P D 8
Cl1 Cl -0.1163(6) -0.0051(2) 0.4506(5) 0.093(2) Uani 0.5 1 d D U P E -9
Cl2 Cl 0.0821(9) 0.0287(3) 0.5269(7) 0.150(4) Uani 0.5 1 d D U P E -9
C44 C 0.012(2) -0.0127(4) 0.523(2) 0.143(12) Uani 0.5 1 d D U P E -9
H44A H 0.0695 -0.0303 0.4975 0.172 Uiso 0.5 1 calc R U P E -9
H44B H -0.0142 -0.0203 0.5838 0.172 Uiso 0.5 1 calc R U P E -9

loop_
_atom_site_aniso_label
_atom_site_aniso_U_11
_atom_site_aniso_U_22
_atom_site_aniso_U_33
_atom_site_aniso_U_23
_atom_site_aniso_U_13
_atom_site_aniso_U_12
Au1 0.03366(11) 0.03180(11) 0.01874(9) -0.00481(8) 0.00034(7) 0.00079(9)
P1 0.0437(10) 0.0971(16) 0.0340(9) -0.0258(10) -0.0001(7) -0.0152(10)
P2 0.0793(15) 0.119(2) 0.0365(10) -0.0295(12) 0.0273(10) -0.0528(15)
P3 0.207(4) 0.0827(18) 0.0283(10) 0.0055(11) -0.0095(15) 0.059(2)
P4 0.0854(15) 0.0588(12) 0.0303(8) -0.0138(8) 0.0083(9) 0.0093(10)
N1 0.0226(19) 0.025(2) 0.0146(18) -0.0036(15) -0.0005(14) 0.0002(16)
N2 0.0192(19) 0.028(2) 0.0167(18) -0.0002(15) -0.0004(14) 0.0004(15)
C1 0.018(2) 0.028(2) 0.019(2) -0.0012(18) 0.0010(17) -0.0029(18)
C2 0.028(2) 0.026(2) 0.016(2) -0.0042(18) 0.0017(18) -0.0009(19)
C3 0.025(2) 0.028(2) 0.018(2) -0.0046(18) 0.0028(18) -0.0015(19)
C4 0.026(2) 0.025(2) 0.016(2) -0.0010(18) -0.0013(18) -0.0015(18)
C5 0.028(3) 0.028(2) 0.024(2) -0.004(2) -0.0008(19) 0.000(2)
C6 0.040(3) 0.030(3) 0.031(3) -0.002(2) 0.006(2) -0.005(2)
C7 0.054(4) 0.025(3) 0.026(3) 0.002(2) 0.001(2) 0.002(2)
C8 0.037(3) 0.034(3) 0.032(3) -0.002(2) -0.004(2) 0.010(2)
C9 0.029(3) 0.031(3) 0.024(2) -0.002(2) -0.003(2) 0.003(2)
C10 0.023(2) 0.032(3) 0.035(3) 0.001(2) 0.005(2) -0.002(2)
C11 0.031(3) 0.049(3) 0.038(3) -0.004(3) 0.008(2) 0.002(3)
C12 0.029(3) 0.056(4) 0.042(3) 0.014(3) 0.000(2) -0.006(3)
C13 0.025(3) 0.039(3) 0.044(3) -0.001(3) 0.001(2) 0.005(2)
C14 0.035(3) 0.063(5) 0.066(5) -0.010(4) -0.012(3) 0.004(3)
C15 0.032(3) 0.061(4) 0.052(4) -0.001(3) 0.013(3) 0.003(3)
C16 0.028(2) 0.023(2) 0.015(2) 0.0007(17) 0.0025(18) 0.0002(18)
C17 0.025(2) 0.038(3) 0.017(2) -0.001(2) -0.0026(18) -0.002(2)
C18 0.044(3) 0.054(4) 0.021(3) 0.008(2) 0.006(2) -0.011(3)
C19 0.056(4) 0.048(4) 0.019(2) 0.008(2) -0.008(2) -0.005(3)
C20 0.036(3) 0.044(3) 0.029(3) 0.004(2) -0.009(2) 0.002(2)
C21 0.027(3) 0.033(3) 0.025(2) 0.001(2) 0.000(2) 0.001(2)
C22 0.022(2) 0.050(3) 0.029(3) 0.006(2) 0.001(2) -0.005(2)
C23 0.030(3) 0.058(4) 0.074(5) -0.011(4) -0.001(3) 0.004(3)
C24 0.032(3) 0.061(4) 0.037(3) 0.001(3) 0.003(2) -0.013(3)
C25 0.018(2) 0.055(4) 0.036(3) 0.006(3) -0.002(2) -0.003(2)
C26 0.040(4) 0.081(6) 0.074(5) -0.025(5) 0.021(4) -0.008(4)
C27 0.033(3) 0.071(5) 0.076(5) -0.017(4) -0.006(3) -0.012(3)
Al1 0.0219(7) 0.0246(7) 0.0168(6) -0.0014(5) 0.0036(5) -0.0019(5)
F1 0.031(2) 0.096(4) 0.069(3) 0.002(3) 0.0044(19) -0.022(2)
F2 0.046(2) 0.082(3) 0.043(2) 0.006(2) 0.0150(18) -0.010(2)
F3 0.053(2) 0.044(2) 0.078(3) 0.007(2) 0.016(2) -0.0118(18)
F4 0.050(2) 0.093(3) 0.0283(18) 0.009(2) 0.0004(16) 0.004(2)
F5 0.064(3) 0.068(3) 0.051(2) -0.028(2) -0.011(2) -0.001(2)
F6 0.044(2) 0.098(4) 0.046(2) -0.002(2) -0.0177(18) 0.012(2)
F7 0.061(3) 0.043(2) 0.064(3) 0.0077(19) 0.002(2) 0.0101(19)
F8 0.062(3) 0.055(2) 0.048(2) -0.0197(19) -0.0038(19) 0.007(2)
F9 0.039(2) 0.076(3) 0.068(3) -0.011(2) 0.002(2) 0.024(2)
F10 0.058(2) 0.081(3) 0.0297(19) 0.0187(19) -0.0019(17) -0.012(2)
F11 0.063(3) 0.058(2) 0.043(2) 0.0010(19) -0.0016(19) -0.020(2)
F12 0.0308(19) 0.096(3) 0.039(2) 0.001(2) 0.0033(15) 0.003(2)
F13 0.043(2) 0.085(3) 0.038(2) -0.003(2) -0.0156(17) 0.014(2)
F14 0.072(3) 0.061(3) 0.060(3) -0.009(2) -0.014(2) 0.031(2)
F15 0.0289(19) 0.118(4) 0.051(2) 0.008(3) 0.0031(17) 0.015(2)
F16 0.066(3) 0.045(2) 0.046(2) -0.0092(17) -0.0159(19) 0.0184(19)
F17 0.068(3) 0.063(3) 0.0295(19) -0.0152(17) -0.0045(17) 0.005(2)
F18 0.057(3) 0.065(3) 0.069(3) -0.002(2) -0.012(2) -0.023(2)
F19A 0.062(9) 0.088(11) 0.081(12) 0.008(8) 0.032(8) 0.038(8)
F20A 0.041(7) 0.082(10) 0.182(18) -0.041(12) -0.001(10) -0.004(7)
F21A 0.104(12) 0.154(18) 0.093(11) -0.026(11) -0.032(9) 0.060(12)
F19B 0.090(7) 0.067(6) 0.073(7) 0.018(5) 0.044(6) 0.043(5)
F20B 0.084(7) 0.079(6) 0.085(7) -0.015(5) 0.059(6) -0.015(5)
F21B 0.034(4) 0.080(7) 0.091(7) 0.000(5) 0.005(4) 0.012(4)
F22A 0.057(9) 0.028(5) 0.075(8) -0.010(5) -0.010(6) 0.013(4)
F23A 0.240(19) 0.065(8) 0.045(7) -0.019(6) 0.058(10) -0.058(11)
F24A 0.107(10) 0.054(7) 0.165(16) -0.002(9) 0.091(10) -0.013(7)
F22B 0.056(7) 0.042(5) 0.067(6) -0.018(4) -0.009(5) 0.000(4)
F23B 0.091(7) 0.053(5) 0.034(4) 0.010(4) 0.027(4) 0.026(4)
F24B 0.080(6) 0.036(4) 0.087(8) -0.012(4) 0.052(6) -0.012(4)
F25A 0.129(9) 0.074(6) 0.036(4) -0.028(4) 0.016(5) 0.024(6)
F26A 0.150(10) 0.066(5) 0.029(3) 0.000(3) -0.002(4) 0.031(5)
F27A 0.087(6) 0.102(10) 0.088(6) -0.048(6) -0.040(5) 0.001(5)
F25B 0.079(12) 0.054(9) 0.044(9) -0.025(7) 0.012(8) 0.007(8)
F26B 0.117(14) 0.078(12) 0.037(7) 0.008(8) 0.031(9) 0.006(10)
F27B 0.086(11) 0.060(11) 0.046(8) -0.017(7) -0.037(7) 0.017(9)
O1 0.0187(17) 0.039(2) 0.033(2) 0.0057(16) 0.0039(14) 0.0009(15)
O2 0.0299(19) 0.048(2) 0.0213(18) 0.0011(16) 0.0020(15) 0.0024(17)
O3 0.040(2) 0.0294(18) 0.0167(16) -0.0039(14) 0.0069(15) 0.0011(16)
O4 0.039(2) 0.0242(18) 0.035(2) -0.0004(15) 0.0100(17) -0.0073(16)
C28 0.021(2) 0.042(3) 0.028(3) -0.003(2) 0.001(2) 0.002(2)
C29 0.029(3) 0.056(4) 0.044(4) 0.000(3) 0.009(3) -0.004(3)
C30 0.040(3) 0.064(4) 0.034(3) -0.004(3) -0.009(3) 0.003(3)
C31 0.035(3) 0.048(4) 0.045(4) -0.006(3) 0.002(3) 0.009(3)
C32 0.025(2) 0.040(3) 0.020(2) -0.002(2) -0.0030(19) 0.002(2)
C33 0.042(3) 0.056(4) 0.027(3) 0.002(3) 0.004(2) -0.005(3)
C34 0.033(3) 0.063(4) 0.038(3) -0.002(3) -0.008(3) 0.012(3)
C35 0.047(4) 0.047(4) 0.034(3) -0.004(3) -0.008(3) 0.000(3)
C36 0.048(3) 0.031(3) 0.025(3) -0.005(2) 0.012(2) 0.006(2)
C37 0.048(4) 0.076(6) 0.064(5) -0.004(4) 0.017(4) 0.028(4)
C38 0.093(6) 0.027(3) 0.059(5) -0.002(3) 0.029(4) -0.003(3)
C39 0.084(6) 0.057(4) 0.033(3) -0.019(3) -0.007(4) 0.009(4)
C40 0.055(4) 0.033(3) 0.037(3) 0.001(2) 0.013(3) -0.014(3)
F28A 0.108(6) 0.066(5) 0.046(4) 0.024(3) 0.023(4) -0.026(4)
F29A 0.073(5) 0.104(7) 0.038(4) 0.017(4) -0.011(3) -0.011(5)
F30A 0.077(4) 0.060(3) 0.050(3) -0.009(3) 0.032(3) -0.009(3)
F31A 0.155(10) 0.024(3) 0.107(8) 0.002(4) 0.064(6) -0.031(4)
F32A 0.156(9) 0.040(3) 0.097(7) -0.023(4) 0.070(6) -0.012(5)
F33A 0.110(6) 0.060(4) 0.153(8) 0.049(5) 0.045(6) 0.033(4)
F34A 0.041(3) 0.092(5) 0.078(5) 0.012(4) 0.000(3) -0.020(3)
F35A 0.074(6) 0.108(8) 0.070(6) -0.001(5) 0.023(4) -0.063(5)
F36A 0.101(6) 0.109(6) 0.052(4) -0.014(4) 0.002(3) -0.062(5)
C41A 0.054(5) 0.051(5) 0.039(4) 0.010(4) 0.003(4) -0.014(4)
C42A 0.078(7) 0.041(5) 0.072(7) 0.011(4) 0.019(6) -0.004(5)
C43A 0.057(5) 0.062(6) 0.051(5) -0.002(5) 0.015(4) -0.031(4)
F28B 0.099(15) 0.078(14) 0.079(14) 0.022(11) -0.030(12) -0.010(12)
F29B 0.069(14) 0.036(9) 0.026(9) -0.002(7) -0.002(9) -0.010(10)
F30B 0.16(3) 0.14(3) 0.12(3) 0.013(19) 0.008(19) -0.013(19)
F31B 0.14(3) 0.12(3) 0.14(3) 0.006(19) 0.040(19) -0.025(18)
F32B 0.101(16) 0.078(14) 0.069(13) -0.004(11) 0.000(12) -0.034(12)
F33B 0.063(12) 0.045(10) 0.043(11) -0.008(8) 0.017(9) -0.007(9)
F34B 0.083(15) 0.099(15) 0.106(17) -0.009(13) 0.036(13) 0.003(12)
F35B 0.057(13) 0.108(18) 0.068(15) 0.010(14) -0.008(11) -0.033(13)
F36B 0.10(3) 0.11(3) 0.10(3) 0.004(17) 0.042(17) -0.035(18)
C41B 0.056(12) 0.054(12) 0.055(12) 0.008(9) 0.004(9) -0.004(9)
C42B 0.038(10) 0.023(9) 0.039(10) 0.007(8) -0.004(8) -0.002(7)
C43B 0.067(14) 0.066(14) 0.068(14) 0.000(9) 0.010(9) -0.003(9)
Cl1 0.066(3) 0.123(5) 0.091(4) 0.032(4) -0.024(3) -0.031(3)
Cl2 0.113(6) 0.212(10) 0.124(7) -0.023(7) 0.012(5) -0.089(7)
C44 0.150(14) 0.144(14) 0.135(14) 0.010(9) -0.004(10) 0.016(10)

loop_
_atom_type_symbol
_atom_type_description
_atom_type_scat_dispersion_real
_atom_type_scat_dispersion_imag
_atom_type_scat_source
C C 0.0033 0.0016 'International Tables Vol C Tables 4.2.6.8 and 6.1.1.4'
H H 0.0000 0.0000 'International Tables Vol C Tables 4.2.6.8 and 6.1.1.4'
Al Al 0.0645 0.0514 'International Tables Vol C Tables 4.2.6.8 and 6.1.1.4'
Au Au -2.0133 8.8022 'International Tables Vol C Tables 4.2.6.8 and 6.1.1.4'
Cl Cl 0.1484 0.1585 'International Tables Vol C Tables 4.2.6.8 and 6.1.1.4'
F F 0.0171 0.0103 'International Tables Vol C Tables 4.2.6.8 and 6.1.1.4'
N N 0.0061 0.0033 'International Tables Vol C Tables 4.2.6.8 and 6.1.1.4'
O O 0.0106 0.0060 'International Tables Vol C Tables 4.2.6.8 and 6.1.1.4'
P P 0.1023 0.0942 'International Tables Vol C Tables 4.2.6.8 and 6.1.1.4'

loop_
_diffrn_orient_matrix_type
_diffrn_orient_matrix_UB_11
_diffrn_orient_matrix_UB_12
_diffrn_orient_matrix_UB_13
_diffrn_orient_matrix_UB_21
_diffrn_orient_matrix_UB_22
_diffrn_orient_matrix_UB_23
_diffrn_orient_matrix_UB_31
_diffrn_orient_matrix_UB_32
_diffrn_orient_matrix_UB_33
'Nonius RMAT' 0.0276191 -0.0097242 -0.0593799 -0.0354763 -0.0232358 0.0165641 -0.0819120 0.0067847 -0.0283783
'Nonius RMAT' 0.0513470 -0.0191316 -0.0265865 -0.0622845 -0.0175727 0.0209693 -0.0470647 0.0023830 -0.0588142

loop_
_geom_angle_atom_site_label_1
_geom_angle_atom_site_label_2
_geom_angle_atom_site_label_3
_geom_angle
C1 Au1 P1 156.75(14)
C1 Au1 P2 141.92(14)
P1 Au1 P2 57.79(7)
P4 P1 P3 59.46(11)
P4 P1 P2 57.07(10)
P3 P1 P2 57.07(14)
P4 P1 Au1 113.30(10)
P3 P1 Au1 105.45(13)
P2 P1 Au1 61.63(6)
P4 P2 P3 59.77(11)
P4 P2 P1 57.45(9)
P3 P2 P1 57.52(13)
P4 P2 Au1 112.69(10)
P3 P2 Au1 104.97(14)
P1 P2 Au1 60.58(6)
P4 P3 P2 60.09(12)
P4 P3 P1 60.20(11)
P2 P3 P1 65.41(10)
P3 P4 P2 60.14(14)
P3 P4 P1 60.34(12)
P2 P4 P1 65.48(9)
C1 N1 C2 109.3(4)
C1 N1 C4 125.4(4)
C2 N1 C4 125.3(4)
C1 N2 C3 111.0(4)
C1 N2 C16 122.6(4)
C3 N2 C16 126.3(4)
N2 C1 N1 105.6(4)
N2 C1 Au1 121.7(3)
N1 C1 Au1 132.7(4)
C3 C2 N1 107.6(4)
C3 C2 H2 126.2
N1 C2 H2 126.2
C2 C3 N2 106.4(4)
C2 C3 H3 126.8
N2 C3 H3 126.8
C9 C4 C5 123.0(5)
C9 C4 N1 118.8(4)
C5 C4 N1 118.2(4)
C6 C5 C4 117.0(5)
C6 C5 C10 121.6(5)
C4 C5 C10 121.3(5)
C7 C6 C5 121.7(5)
C7 C6 H6 119.2
C5 C6 H6 119.2
C6 C7 C8 119.8(5)
C6 C7 H7 120.1
C8 C7 H7 120.1
C9 C8 C7 121.4(5)
C9 C8 H8 119.3
C7 C8 H8 119.3
C8 C9 C4 117.1(5)
C8 C9 C13 120.9(5)
C4 C9 C13 122.0(5)
C5 C10 C12 110.3(5)
C5 C10 C11 112.3(5)
C12 C10 C11 110.6(5)
C5 C10 H10 107.8
C12 C10 H10 107.8
C11 C10 H10 107.8
C10 C11 H11A 109.5
C10 C11 H11B 109.5
H11A C11 H11B 109.5
C10 C11 H11C 109.5
H11A C11 H11C 109.5
H11B C11 H11C 109.5
C10 C12 H12A 109.5
C10 C12 H12B 109.5
H12A C12 H12B 109.5
C10 C12 H12C 109.5
H12A C12 H12C 109.5
H12B C12 H12C 109.5
C15 C13 C9 111.3(5)
C15 C13 C14 110.7(5)
C9 C13 C14 110.7(5)
C15 C13 H13 108.0
C9 C13 H13 108.0
C14 C13 H13 108.0
C13 C14 H14A 109.5
C13 C14 H14B 109.5
H14A C14 H14B 109.5
C13 C14 H14C 109.5
H14A C14 H14C 109.5
H14B C14 H14C 109.5
C13 C15 H15A 109.5
C13 C15 H15B 109.5
H15A C15 H15B 109.5
C13 C15 H15C 109.5
H15A C15 H15C 109.5
H15B C15 H15C 109.5
C17 C16 C21 123.6(4)
C17 C16 N2 119.1(4)
C21 C16 N2 117.2(4)
C16 C17 C18 117.1(5)
C16 C17 C22 122.2(5)
C18 C17 C22 120.7(5)
C19 C18 C17 121.0(5)
C19 C18 H18 119.5
C17 C18 H18 119.5
C18 C19 C20 120.6(5)
C18 C19 H19 119.7
C20 C19 H19 119.7
C19 C20 C21 120.4(5)
C19 C20 H20 119.8
C21 C20 H20 119.8
C16 C21 C20 117.1(5)
C16 C21 C25 123.2(5)
C20 C21 C25 119.7(5)
C17 C22 C23 110.5(5)
C17 C22 C24 112.8(5)
C23 C22 C24 109.9(5)
C17 C22 H22 107.8
C23 C22 H22 107.8
C24 C22 H22 107.8
C22 C23 H23A 109.5
C22 C23 H23B 109.5
H23A C23 H23B 109.5
C22 C23 H23C 109.5
H23A C23 H23C 109.5
H23B C23 H23C 109.5
C22 C24 H24A 109.5
C22 C24 H24B 109.5
H24A C24 H24B 109.5
C22 C24 H24C 109.5
H24A C24 H24C 109.5
H24B C24 H24C 109.5
C27 C25 C21 113.0(5)
C27 C25 C26 110.0(6)
C21 C25 C26 110.1(5)
C27 C25 H25 107.8
C21 C25 H25 107.8
C26 C25 H25 107.8
C25 C26 H26A 109.5
C25 C26 H26B 109.5
H26A C26 H26B 109.5
C25 C26 H26C 109.5
H26A C26 H26C 109.5
H26B C26 H26C 109.5
C25 C27 H27A 109.5
C25 C27 H27B 109.5
H27A C27 H27B 109.5
C25 C27 H27C 109.5
H27A C27 H27C 109.5
H27B C27 H27C 109.5
O3 Al1 O2 108.96(19)
O3 Al1 O1 114.2(2)
O2 Al1 O1 107.14(19)
O3 Al1 O4 106.65(18)
O2 Al1 O4 111.8(2)
O1 Al1 O4 108.18(19)
C28 O1 Al1 150.1(3)
C32 O2 Al1 149.2(3)
C36 O3 Al1 148.6(3)
C40 O4 Al1 147.4(3)
O1 C28 C31 110.1(4)
O1 C28 C30 110.7(3)
C31 C28 C30 109.3(4)
O1 C28 C29 108.4(3)
C31 C28 C29 109.3(3)
C30 C28 C29 109.1(4)
F3 C29 F1 107.9(4)
F3 C29 F2 107.6(4)
F1 C29 F2 107.7(4)
F3 C29 C28 110.9(4)
F1 C29 C28 111.8(4)
F2 C29 C28 110.8(4)
F5 C30 F6 107.8(4)
F5 C30 F4 106.7(4)
F6 C30 F4 107.5(4)
F5 C30 C28 110.9(4)
F6 C30 C28 112.9(4)
F4 C30 C28 110.8(4)
F7 C31 F9 107.1(4)
F7 C31 F8 107.2(4)
F9 C31 F8 107.0(4)
F7 C31 C28 111.7(4)
F9 C31 C28 112.9(4)
F8 C31 C28 110.7(4)
O2 C32 C35 109.6(4)
O2 C32 C33 111.6(3)
C35 C32 C33 109.0(3)
O2 C32 C34 107.9(3)
C35 C32 C34 109.5(3)
C33 C32 C34 109.2(4)
F11 C33 F10 107.6(4)
F11 C33 F12 106.1(4)
F10 C33 F12 107.2(4)
F11 C33 C32 111.4(4)
F10 C33 C32 112.8(4)
F12 C33 C32 111.4(4)
F15 C34 F13 107.3(4)
F15 C34 F14 107.8(5)
F13 C34 F14 108.9(4)
F15 C34 C32 110.4(4)
F13 C34 C32 112.4(4)
F14 C34 C32 109.9(4)
F16 C35 F18 106.4(4)
F16 C35 F17 106.9(4)
F18 C35 F17 107.1(4)
F16 C35 C32 111.1(4)
F18 C35 C32 111.6(4)
F17 C35 C32 113.3(4)
O3 C36 C38 111.4(3)
O3 C36 C39 107.4(3)
C38 C36 C39 110.3(4)
O3 C36 C37 109.7(4)
C38 C36 C37 108.8(4)
C39 C36 C37 109.2(4)
F19B C37 F21B 112.4(7)
F20A C37 F19A 110.0(9)
F20A C37 F21A 109.8(9)
F19A C37 F21A 104.5(8)
F19B C37 F20B 106.6(6)
F21B C37 F20B 102.8(6)
F20A C37 C36 115.2(7)
F19B C37 C36 113.5(7)
F21B C37 C36 112.8(5)
F19A C37 C36 109.5(7)
F21A C37 C36 107.1(7)
F20B C37 C36 107.8(6)
F24B C38 F22B 110.5(7)
F23A C38 F22A 110.4(8)
F23A C38 F24A 107.4(8)
F22A C38 F24A 103.3(7)
F24B C38 F23B 103.2(6)
F22B C38 F23B 105.0(7)
F23A C38 C36 116.3(6)
F24B C38 C36 114.1(5)
F22B C38 C36 116.0(7)
F22A C38 C36 113.0(7)
F24A C38 C36 105.4(6)
F23B C38 C36 106.7(5)
F26A C39 F25A 109.4(6)
F25B C39 F27B 109.1(8)
F26A C39 F27A 107.8(6)
F25A C39 F27A 106.6(6)
F25B C39 F26B 106.7(8)
F27B C39 F26B 103.6(8)
F26A C39 C36 113.2(5)
F25B C39 C36 115.5(8)
F25A C39 C36 112.6(5)
F27B C39 C36 114.6(6)
F27A C39 C36 106.9(5)
F26B C39 C36 106.4(7)
O4 C40 C43B 114.7(6)
O4 C40 C42A 107.9(4)
O4 C40 C41A 111.6(4)
C42A C40 C41A 111.4(4)
O4 C40 C42B 106.2(5)
C43B C40 C42B 111.2(7)
O4 C40 C41B 107.8(6)
C43B C40 C41B 110.8(7)
C42B C40 C41B 105.7(6)
O4 C40 C43A 109.6(4)
C42A C40 C43A 108.7(4)
C41A C40 C43A 107.6(4)
F30A C41A F29A 109.2(6)
F30A C41A F28A 107.4(6)
F29A C41A F28A 106.3(7)
F30A C41A C40 112.5(5)
F29A C41A C40 109.6(5)
F28A C41A C40 111.7(5)
F33A C42A F31A 107.1(7)
F33A C42A F32A 109.4(7)
F31A C42A F32A 107.1(6)
F33A C42A C40 108.7(5)
F31A C42A C40 113.5(6)
F32A C42A C40 111.0(5)
F34A C43A F36A 106.7(6)
F34A C43A F35A 108.2(7)
F36A C43A F35A 105.8(6)
F34A C43A C40 110.9(5)
F36A C43A C40 113.1(5)
F35A C43A C40 111.8(6)
F29B C41B F30B 107.8(10)
F29B C41B F28B 106.5(10)
F30B C41B F28B 107.0(10)
F29B C41B C40 111.6(9)
F30B C41B C40 111.0(10)
F28B C41B C40 112.7(9)
F32B C42B F31B 108.2(10)
F32B C42B F33B 108.1(10)
F31B C42B F33B 107.1(10)
F32B C42B C40 110.0(9)
F31B C42B C40 111.8(10)
F33B C42B C40 111.5(9)
F35B C43B F34B 108.0(10)
F35B C43B F36B 107.7(10)
F34B C43B F36B 106.9(10)
F35B C43B C40 111.2(9)
F34B C43B C40 110.8(9)
F36B C43B C40 112.1(10)
Cl1 C44 Cl2 101.5(6)
Cl1 C44 H44A 111.5
Cl2 C44 H44A 111.5
Cl1 C44 H44B 111.5
Cl2 C44 H44B 111.5
H44A C44 H44B 109.3

loop_
_geom_bond_atom_site_label_1
_geom_bond_atom_site_label_2
_geom_bond_distance
Au1 C1 2.037(5)
Au1 P1 2.4043(17)
Au1 P2 2.4286(19)
P1 P4 2.164(3)
P1 P3 2.167(4)
P1 P2 2.335(3)
P2 P4 2.155(3)
P2 P3 2.156(4)
P3 P4 2.148(3)
N1 C1 1.367(6)
N1 C2 1.389(6)
N1 C4 1.441(6)
N2 C1 1.337(6)
N2 C3 1.388(6)
N2 C16 1.459(6)
C2 C3 1.342(7)
C2 H2 0.9500
C3 H3 0.9500
C4 C9 1.404(7)
C4 C5 1.408(7)
C5 C6 1.384(8)
C5 C10 1.521(7)
C6 C7 1.381(8)
C6 H6 0.9500
C7 C8 1.393(9)
C7 H7 0.9500
C8 C9 1.385(8)
C8 H8 0.9500
C9 C13 1.529(8)
C10 C12 1.528(8)
C10 C11 1.536(8)
C10 H10 1.0000
C11 H11A 0.9800
C11 H11B 0.9800
C11 H11C 0.9800
C12 H12A 0.9800
C12 H12B 0.9800
C12 H12C 0.9800
C13 C15 1.522(9)
C13 C14 1.530(9)
C13 H13 1.0000
C14 H14A 0.9800
C14 H14B 0.9800
C14 H14C 0.9800
C15 H15A 0.9800
C15 H15B 0.9800
C15 H15C 0.9800
C16 C17 1.389(7)
C16 C21 1.395(7)
C17 C18 1.395(7)
C17 C22 1.520(7)
C18 C19 1.382(9)
C18 H18 0.9500
C19 C20 1.382(9)
C19 H19 0.9500
C20 C21 1.406(8)
C20 H20 0.9500
C21 C25 1.526(7)
C22 C23 1.522(9)
C22 C24 1.531(8)
C22 H22 1.0000
C23 H23A 0.9800
C23 H23B 0.9800
C23 H23C 0.9800
C24 H24A 0.9800
C24 H24B 0.9800
C24 H24C 0.9800
C25 C27 1.517(9)
C25 C26 1.526(10)
C25 H25 1.0000
C26 H26A 0.9800
C26 H26B 0.9800
C26 H26C 0.9800
C27 H27A 0.9800
C27 H27B 0.9800
C27 H27C 0.9800
Al1 O3 1.718(3)
Al1 O2 1.720(3)
Al1 O1 1.722(3)
Al1 O4 1.726(3)
F1 C29 1.332(5)
F2 C29 1.339(5)
F3 C29 1.324(5)
F4 C30 1.338(5)
F5 C30 1.332(5)
F6 C30 1.336(5)
F7 C31 1.337(5)
F8 C31 1.338(5)
F9 C31 1.338(5)
F10 C33 1.334(5)
F11 C33 1.330(5)
F12 C33 1.338(5)
F13 C34 1.330(5)
F14 C34 1.334(5)
F15 C34 1.325(5)
F16 C35 1.329(5)
F17 C35 1.336(5)
F18 C35 1.330(5)
F19A C37 1.341(6)
F20A C37 1.303(6)
F21A C37 1.345(7)
F19B C37 1.320(6)
F20B C37 1.358(6)
F21B C37 1.332(6)
F22A C38 1.325(6)
F23A C38 1.300(6)
F24A C38 1.364(7)
F22B C38 1.316(6)
F23B C38 1.380(6)
F24B C38 1.314(6)
F25A C39 1.328(6)
F26A C39 1.309(6)
F27A C39 1.350(6)
F25B C39 1.322(6)
F26B C39 1.354(6)
F27B C39 1.330(6)
O1 C28 1.360(5)
O2 C32 1.361(5)
O3 C36 1.351(5)
O4 C40 1.359(5)
C28 C31 1.543(5)
C28 C30 1.547(5)
C28 C29 1.554(5)
C32 C35 1.547(5)
C32 C33 1.548(5)
C32 C34 1.554(5)
C36 C38 1.539(5)
C36 C39 1.550(5)
C36 C37 1.552(5)
C40 C43B 1.528(6)
C40 C42A 1.538(6)
C40 C41A 1.548(6)
C40 C42B 1.557(6)
C40 C41B 1.559(6)
C40 C43A 1.562(6)
F28A C41A 1.340(6)
F29A C41A 1.333(6)
F30A C41A 1.323(6)
F31A C42A 1.330(6)
F32A C42A 1.332(6)
F33A C42A 1.330(6)
F34A C43A 1.330(6)
F35A C43A 1.341(6)
F36A C43A 1.334(6)
F28B C41B 1.335(7)
F29B C41B 1.329(7)
F30B C41B 1.332(7)
F31B C42B 1.331(7)
F32B C42B 1.326(7)
F33B C42B 1.336(7)
F34B C43B 1.332(7)
F35B C43B 1.330(7)
F36B C43B 1.336(7)
Cl1 C44 1.754(10)
Cl2 C44 1.756(10)
C44 H44A 0.9900
C44 H44B 0.9900

loop_
_geom_torsion_atom_site_label_1
_geom_torsion_atom_site_label_2
_geom_torsion_atom_site_label_3
_geom_torsion_atom_site_label_4
_geom_torsion
C3 N2 C1 N1 -0.3(5)
C16 N2 C1 N1 179.8(4)
C3 N2 C1 Au1 179.9(3)
C16 N2 C1 Au1 0.0(6)
C2 N1 C1 N2 -0.2(5)
C4 N1 C1 N2 179.3(4)
C2 N1 C1 Au1 179.6(4)
C4 N1 C1 Au1 -0.9(7)
C1 N1 C2 C3 0.6(5)
C4 N1 C2 C3 -178.9(4)
N1 C2 C3 N2 -0.8(5)
C1 N2 C3 C2 0.7(6)
C16 N2 C3 C2 -179.4(4)
C1 N1 C4 C9 82.8(6)
C2 N1 C4 C9 -97.8(6)
C1 N1 C4 C5 -98.6(6)
C2 N1 C4 C5 80.9(6)
C9 C4 C5 C6 -1.1(7)
N1 C4 C5 C6 -179.7(4)
C9 C4 C5 C10 -179.5(5)
N1 C4 C5 C10 2.0(7)
C4 C5 C6 C7 1.4(8)
C10 C5 C6 C7 179.7(5)
C5 C6 C7 C8 -1.8(9)
C6 C7 C8 C9 1.9(9)
C7 C8 C9 C4 -1.6(8)
C7 C8 C9 C13 178.2(5)
C5 C4 C9 C8 1.2(7)
N1 C4 C9 C8 179.8(4)
C5 C4 C9 C13 -178.6(5)
N1 C4 C9 C13 0.0(7)
C6 C5 C10 C12 -87.5(6)
C4 C5 C10 C12 90.8(6)
C6 C5 C10 C11 36.3(7)
C4 C5 C10 C11 -145.4(5)
C8 C9 C13 C15 67.7(7)
C4 C9 C13 C15 -112.5(6)
C8 C9 C13 C14 -55.8(7)
C4 C9 C13 C14 123.9(6)
C1 N2 C16 C17 -97.8(6)
C3 N2 C16 C17 82.3(6)
C1 N2 C16 C21 78.7(6)
C3 N2 C16 C21 -101.2(6)
C21 C16 C17 C18 0.6(8)
N2 C16 C17 C18 176.9(5)
C21 C16 C17 C22 -178.8(5)
N2 C16 C17 C22 -2.5(7)
C16 C17 C18 C19 -0.1(9)
C22 C17 C18 C19 179.4(6)
C17 C18 C19 C20 -0.6(10)
C18 C19 C20 C21 0.7(10)
C17 C16 C21 C20 -0.5(8)
N2 C16 C21 C20 -176.9(5)
C17 C16 C21 C25 -177.9(5)
N2 C16 C21 C25 5.8(7)
C19 C20 C21 C16 -0.1(9)
C19 C20 C21 C25 177.3(6)
C16 C17 C22 C23 95.4(6)
C18 C17 C22 C23 -84.1(7)
C16 C17 C22 C24 -141.2(5)
C18 C17 C22 C24 39.4(7)
C16 C21 C25 C27 -134.1(6)
C20 C21 C25 C27 48.6(8)
C16 C21 C25 C26 102.4(7)
C20 C21 C25 C26 -74.8(7)
O3 Al1 O1 C28 75.6(7)
O2 Al1 O1 C28 -163.6(6)
O4 Al1 O1 C28 -43.0(7)
O3 Al1 O2 C32 156.9(6)
O1 Al1 O2 C32 32.9(7)
O4 Al1 O2 C32 -85.5(7)
O2 Al1 O3 C36 -39.9(7)
O1 Al1 O3 C36 79.8(6)
O4 Al1 O3 C36 -160.7(6)
O3 Al1 O4 C40 36.1(7)
O2 Al1 O4 C40 -82.9(6)
O1 Al1 O4 C40 159.4(6)
Al1 O1 C28 C31 75.7(7)
Al1 O1 C28 C30 -45.2(8)
Al1 O1 C28 C29 -164.8(6)
O1 C28 C29 F3 41.8(5)
C31 C28 C29 F3 161.9(4)
C30 C28 C29 F3 -78.7(5)
O1 C28 C29 F1 162.3(4)
C31 C28 C29 F1 -77.7(5)
C30 C28 C29 F1 41.7(5)
O1 C28 C29 F2 -77.6(5)
C31 C28 C29 F2 42.4(5)
C30 C28 C29 F2 161.9(4)
O1 C28 C30 F5 -73.7(5)
C31 C28 C30 F5 164.9(4)
C29 C28 C30 F5 45.5(5)
O1 C28 C30 F6 165.2(4)
C31 C28 C30 F6 43.8(5)
C29 C28 C30 F6 -75.6(5)
O1 C28 C30 F4 44.6(5)
C31 C28 C30 F4 -76.8(5)
C29 C28 C30 F4 163.8(4)
O1 C28 C31 F7 -75.9(5)
C30 C28 C31 F7 45.8(5)
C29 C28 C31 F7 165.1(4)
O1 C28 C31 F9 163.3(4)
C30 C28 C31 F9 -75.0(5)
C29 C28 C31 F9 44.3(5)
O1 C28 C31 F8 43.5(5)
C30 C28 C31 F8 165.2(4)
C29 C28 C31 F8 -75.5(5)
Al1 O2 C32 C35 65.5(7)
Al1 O2 C32 C33 -55.3(8)
Al1 O2 C32 C34 -175.3(6)
O2 C32 C33 F11 -39.0(5)
C35 C32 C33 F11 -160.2(4)
C34 C32 C33 F11 80.2(5)
O2 C32 C33 F10 -160.1(4)
C35 C32 C33 F10 78.7(5)
C34 C32 C33 F10 -40.9(5)
O2 C32 C33 F12 79.3(5)
C35 C32 C33 F12 -41.9(5)
C34 C32 C33 F12 -161.5(4)
O2 C32 C34 F15 -44.0(5)
C35 C32 C34 F15 75.2(5)
C33 C32 C34 F15 -165.5(4)
O2 C32 C34 F13 -163.8(4)
C35 C32 C34 F13 -44.5(5)
C33 C32 C34 F13 74.8(5)
O2 C32 C34 F14 74.8(5)
C35 C32 C34 F14 -166.0(4)
C33 C32 C34 F14 -46.6(5)
O2 C32 C35 F16 -44.8(5)
C33 C32 C35 F16 77.6(5)
C34 C32 C35 F16 -163.0(4)
O2 C32 C35 F18 73.8(5)
C33 C32 C35 F18 -163.9(4)
C34 C32 C35 F18 -44.4(5)
O2 C32 C35 F17 -165.2(4)
C33 C32 C35 F17 -42.8(5)
C34 C32 C35 F17 76.6(5)
Al1 O3 C36 C38 -28.4(8)
Al1 O3 C36 C39 -149.2(5)
Al1 O3 C36 C37 92.2(7)
O3 C36 C37 F20A 42.0(14)
C38 C36 C37 F20A 164.2(13)
C39 C36 C37 F20A -75.4(14)
O3 C36 C37 F19B -168.0(7)
C38 C36 C37 F19B -45.8(8)
C39 C36 C37 F19B 74.6(8)
O3 C36 C37 F21B -38.7(7)
C38 C36 C37 F21B 83.5(7)
C39 C36 C37 F21B -156.1(6)
O3 C36 C37 F19A 166.7(11)
C38 C36 C37 F19A -71.1(12)
C39 C36 C37 F19A 49.3(12)
O3 C36 C37 F21A -80.5(13)
C38 C36 C37 F21A 41.7(13)
C39 C36 C37 F21A 162.1(13)
O3 C36 C37 F20B 74.1(7)
C38 C36 C37 F20B -163.7(6)
C39 C36 C37 F20B -43.3(7)
O3 C36 C38 F23A 48.3(13)
C39 C36 C38 F23A 167.5(13)
C37 C36 C38 F23A -72.8(14)
O3 C36 C38 F24B -29.5(8)
C39 C36 C38 F24B 89.7(8)
C37 C36 C38 F24B -150.6(7)
O3 C36 C38 F22B -159.6(8)
C39 C36 C38 F22B -40.4(9)
C37 C36 C38 F22B 79.3(9)
O3 C36 C38 F22A 177.4(9)
C39 C36 C38 F22A -63.4(10)
C37 C36 C38 F22A 56.3(10)
O3 C36 C38 F24A -70.4(10)
C39 C36 C38 F24A 48.7(10)
C37 C36 C38 F24A 168.4(10)
O3 C36 C38 F23B 83.8(6)
C39 C36 C38 F23B -157.0(5)
C37 C36 C38 F23B -37.3(6)
O3 C36 C39 F26A -41.1(8)
C38 C36 C39 F26A -162.7(8)
C37 C36 C39 F26A 77.8(8)
O3 C36 C39 F25B 162.0(12)
C38 C36 C39 F25B 40.4(12)
C37 C36 C39 F25B -79.1(12)
O3 C36 C39 F25A -165.8(8)
C38 C36 C39 F25A 72.6(9)
C37 C36 C39 F25A -46.9(9)
O3 C36 C39 F27B 34.0(12)
C38 C36 C39 F27B -87.6(12)
C37 C36 C39 F27B 152.9(12)
O3 C36 C39 F27A 77.4(7)
C38 C36 C39 F27A -44.2(8)
C37 C36 C39 F27A -163.7(7)
O3 C36 C39 F26B -79.8(12)
C38 C36 C39 F26B 158.6(12)
C37 C36 C39 F26B 39.1(13)
Al1 O4 C40 C43B 33.6(9)
Al1 O4 C40 C42A 178.8(6)
Al1 O4 C40 C41A -58.5(8)
Al1 O4 C40 C42B 156.9(7)
Al1 O4 C40 C41B -90.2(8)
Al1 O4 C40 C43A 60.6(7)
O4 C40 C41A F30A 79.4(6)
C42A C40 C41A F30A -159.9(5)
C43A C40 C41A F30A -40.9(6)
O4 C40 C41A F29A -42.3(7)
C42A C40 C41A F29A 78.4(7)
C43A C40 C41A F29A -162.5(6)
O4 C40 C41A F28A -159.8(6)
C42A C40 C41A F28A -39.1(7)
C43A C40 C41A F28A 80.0(7)
O4 C40 C42A F33A 75.2(6)
C41A C40 C42A F33A -47.6(7)
C43A C40 C42A F33A -166.1(5)
O4 C40 C42A F31A -165.8(6)
C41A C40 C42A F31A 71.4(8)
C43A C40 C42A F31A -47.1(8)
O4 C40 C42A F32A -45.1(7)
C41A C40 C42A F32A -168.0(6)
C43A C40 C42A F32A 73.6(7)
O4 C40 C43A F34A -45.6(6)
C42A C40 C43A F34A -163.3(6)
C41A C40 C43A F34A 75.9(6)
O4 C40 C43A F36A 74.3(6)
C42A C40 C43A F36A -43.4(7)
C41A C40 C43A F36A -164.2(5)
O4 C40 C43A F35A -166.4(6)
C42A C40 C43A F35A 75.9(7)
C41A C40 C43A F35A -44.9(7)
O4 C40 C41B F29B 49.0(14)
C43B C40 C41B F29B -77.2(14)
C42B C40 C41B F29B 162.2(14)
O4 C40 C41B F30B 169.2(14)
C43B C40 C41B F30B 43.1(15)
C42B C40 C41B F30B -77.5(15)
O4 C40 C41B F28B -70.7(13)
C43B C40 C41B F28B 163.1(13)
C42B C40 C41B F28B 42.5(13)
O4 C40 C42B F32B -80.7(11)
C43B C40 C42B F32B 44.7(13)
C41B C40 C42B F32B 165.0(12)
O4 C40 C42B F31B 159.1(13)
C43B C40 C42B F31B -75.5(15)
C41B C40 C42B F31B 44.8(14)
O4 C40 C42B F33B 39.3(12)
C43B C40 C42B F33B 164.7(12)
C41B C40 C42B F33B -75.0(12)
O4 C40 C43B F35B 43.7(14)
C42B C40 C43B F35B -76.9(14)
C41B C40 C43B F35B 165.9(14)
O4 C40 C43B F34B -76.4(13)
C42B C40 C43B F34B 163.1(13)
C41B C40 C43B F34B 45.8(15)
O4 C40 C43B F36B 164.2(14)
C42B C40 C43B F36B 43.7(15)
C41B C40 C43B F36B -73.6(16)
